data_4304817
loop_
_publ_author_name
'Jun-ichi Ito'
'Yasuhiro Ohki'
'Masatoshi Iwata'
'Kazuyuki Tatsumi'

_publ_section_title
;
Trithio-Chloro Molybdate [MoClS3]-: A Versatile Precursor for Molybdenum
Trisulfido Complexes
;
_journal_name_full 'Inorganic Chemistry'
_journal_page_first 3763
_journal_page_last 3771
_journal_paper_doi 10.1021/ic702397j
_journal_volume 47
_journal_year 2008
_chemical_formula_sum 'C36 H30 Mo N P S3'
_chemical_formula_weight 699.73
_space_group_IT_number 9
_symmetry_cell_setting monoclinic
_symmetry_Int_Tables_number 9
_symmetry_space_group_name_Hall 'C -2yc'
_symmetry_space_group_name_H-M 'C 1 c 1'
_cell_angle_alpha 90
_cell_angle_beta 98.572(4)
_cell_angle_gamma 90
_cell_formula_units_Z 4
_cell_length_a 9.100(2)
_cell_length_b 16.719(4)
_cell_length_c 20.994(5)
_cell_measurement_reflns_used 5070
_cell_measurement_temperature 173.2
_cell_measurement_theta_max 27.5
_cell_measurement_theta_min 3.0
_cell_volume 3158.4(13)
_computing_cell_refinement CRYSTALCLEAR
_computing_data_collection CRYSTALCLEAR
_computing_data_reduction 'teXsan Ver. 2.0'
_computing_publication_material 'teXsan Ver. 2.0'
_computing_structure_refinement 'teXsan Ver. 2.0'
_computing_structure_solution SIR92
_diffrn_detector_area_resol_mean 14.71
_diffrn_measured_fraction_theta_full 0.9887
_diffrn_measured_fraction_theta_max 0.9887
_diffrn_measurement_device_type 'Rigaku/MSC Mercury CCD'
_diffrn_measurement_method \w
_diffrn_radiation_type 'Mo K\a'
_diffrn_radiation_wavelength 0.7107
_diffrn_reflns_av_R_equivalents 0.019
_diffrn_reflns_limit_h_max 10
_diffrn_reflns_limit_h_min -11
_diffrn_reflns_limit_k_max 21
_diffrn_reflns_limit_k_min -21
_diffrn_reflns_limit_l_max 27
_diffrn_reflns_limit_l_min -23
_diffrn_reflns_number 12421
_diffrn_reflns_theta_full 27.48
_diffrn_reflns_theta_max 27.48
_exptl_absorpt_coefficient_mu 0.691
_exptl_absorpt_correction_T_max 0.966
_exptl_absorpt_correction_T_min 0.905
_exptl_absorpt_correction_type multi-scan
_exptl_absorpt_process_details '(Jacobson, 1998)'
_exptl_crystal_colour Red
_exptl_crystal_density_diffrn 1.471
_exptl_crystal_density_method 'not measured'
_exptl_crystal_description Block
_exptl_crystal_F_000 1432.00
_exptl_crystal_size_max 0.200
_exptl_crystal_size_mid 0.100
_exptl_crystal_size_min 0.050
_refine_diff_density_max 0.78
_refine_diff_density_min -0.31
_refine_ls_abs_structure_details 'Flack, H. D. (1983), Acta Cryst. A39, 876-881.  2096 Friedel Pairs'
_refine_ls_abs_structure_Flack 0.01(2)
_refine_ls_extinction_method none
_refine_ls_goodness_of_fit_ref 1.021
_refine_ls_hydrogen_treatment noref
_refine_ls_number_parameters 378
_refine_ls_number_reflns 5659
_refine_ls_R_factor_gt 0.0243
_refine_ls_shift/su_max 0.0009
_refine_ls_structure_factor_coef F
_refine_ls_weighting_details 'w = 1/[\s^2^(Fo) + 0.00022|Fo|^2^]'
_refine_ls_weighting_scheme calc
_refine_ls_wR_factor_ref 0.0293
_reflns_number_gt 5473
_reflns_number_total 5679
_reflns_threshold_expression F^2^>2.0\s(F^2^)
_cod_data_source_file ic702397j-file004_4.cif
_cod_data_source_block '_MoS3(NPh2)'
_cod_original_sg_symbol_H-M 'C c '
_cod_original_formula_sum 'C36 H30 Mo N P S3 '
_cod_database_code 4304817

loop_
_symmetry_equiv_pos_as_xyz
x,y,z
x,-y,1/2+z
1/2+x,1/2+y,z
1/2+x,1/2-y,1/2+z

loop_
_atom_site_label
_atom_site_type_symbol
_atom_site_fract_x
_atom_site_fract_y
_atom_site_fract_z
_atom_site_U_iso_or_equiv
_atom_site_adp_type
_atom_site_occupancy
_atom_site_symmetry_multiplicity
_atom_site_calc_flag
_atom_site_refinement_flags
_atom_site_disorder_assembly
_atom_site_disorder_group
Mo(1) Mo 0.4634 -0.28912(1) 1.0180 0.01956(5) Uani 1.00 1 d . . .
S(1) S 0.56709(9) -0.19597(4) 1.07970(4) 0.0309(2) Uani 1.00 1 d . . .
S(2) S 0.37729(9) -0.38145(5) 1.07427(4) 0.0364(2) Uani 1.00 1 d . . .
S(3) S 0.63219(9) -0.34032(5) 0.96946(4) 0.0358(2) Uani 1.00 1 d . . .
P(1) P 0.29407(7) 0.04244(4) 0.76758(3) 0.0172(2) Uani 1.00 1 d . . .
N(1) N 0.2966(2) -0.2414(1) 0.9566(1) 0.0204(5) Uani 1.00 1 d . . .
C(1) C 0.1940(3) -0.1965(2) 0.9895(1) 0.0217(6) Uani 1.00 1 d . . .
C(2) C 0.2222(3) -0.1167(2) 1.0063(1) 0.0255(7) Uani 1.00 1 d . . .
C(3) C 0.1182(3) -0.0729(2) 1.0346(1) 0.0308(7) Uani 1.00 1 d . . .
C(4) C -0.0114(3) -0.1083(2) 1.0465(2) 0.0333(7) Uani 1.00 1 d . . .
C(5) C -0.0402(4) -0.1881(2) 1.0300(2) 0.0335(8) Uani 1.00 1 d . . .
C(6) C 0.0631(3) -0.2320(2) 1.0018(2) 0.0288(7) Uani 1.00 1 d . . .
C(7) C 0.2537(3) -0.2475(2) 0.8888(1) 0.0218(6) Uani 1.00 1 d . . .
C(8) C 0.1274(3) -0.2076(2) 0.8575(1) 0.0245(7) Uani 1.00 1 d . . .
C(9) C 0.0869(3) -0.2136(2) 0.7909(2) 0.0317(7) Uani 1.00 1 d . . .
C(10) C 0.1687(4) -0.2580(2) 0.7546(1) 0.0349(8) Uani 1.00 1 d . . .
C(11) C 0.2953(4) -0.2977(2) 0.7846(2) 0.0360(8) Uani 1.00 1 d . . .
C(12) C 0.3358(3) -0.2926(2) 0.8508(1) 0.0285(7) Uani 1.00 1 d . . .
C(13) C 0.3519(3) -0.0049(1) 0.6988(1) 0.0190(6) Uani 1.00 1 d . . .
C(14) C 0.4654(3) 0.0310(2) 0.6703(1) 0.0244(7) Uani 1.00 1 d . . .
C(15) C 0.5157(3) -0.0074(2) 0.6187(1) 0.0298(7) Uani 1.00 1 d . . .
C(16) C 0.4573(3) -0.0806(2) 0.5975(1) 0.0315(8) Uani 1.00 1 d . . .
C(17) C 0.3479(3) -0.1165(2) 0.6266(2) 0.0307(7) Uani 1.00 1 d . . .
C(18) C 0.2943(3) -0.0790(2) 0.6775(1) 0.0260(7) Uani 1.00 1 d . . .
C(19) C 0.4265(3) 0.0202(1) 0.8374(1) 0.0186(6) Uani 1.00 1 d . . .
C(20) C 0.5216(3) 0.0782(2) 0.8685(1) 0.0236(7) Uani 1.00 1 d . . .
C(21) C 0.6218(3) 0.0567(2) 0.9224(1) 0.0292(7) Uani 1.00 1 d . . .
C(22) C 0.6282(3) -0.0215(2) 0.9443(1) 0.0280(7) Uani 1.00 1 d . . .
C(23) C 0.5365(3) -0.0796(2) 0.9123(1) 0.0266(7) Uani 1.00 1 d . . .
C(24) C 0.4359(3) -0.0592(2) 0.8585(1) 0.0228(7) Uani 1.00 1 d . . .
C(25) C 0.1161(3) 0.0065(2) 0.7811(1) 0.0197(6) Uani 1.00 1 d . . .
C(26) C 0.0028(3) -0.0019(2) 0.7286(1) 0.0277(7) Uani 1.00 1 d . . .
C(27) C -0.1408(3) -0.0175(2) 0.7402(2) 0.0333(7) Uani 1.00 1 d . . .
C(28) C -0.1709(3) -0.0237(2) 0.8026(2) 0.0316(7) Uani 1.00 1 d . . .
C(29) C -0.0600(3) -0.0150(2) 0.8540(2) 0.0280(7) Uani 1.00 1 d . . .
C(30) C 0.0852(3) -0.0001(2) 0.8440(1) 0.0237(6) Uani 1.00 1 d . . .
C(31) C 0.2663(3) 0.1478(1) 0.7556(1) 0.0182(6) Uani 1.00 1 d . . .
C(32) C 0.2445(3) 0.1808(2) 0.6937(1) 0.0264(7) Uani 1.00 1 d . . .
C(33) C 0.1904(3) 0.2585(2) 0.6854(2) 0.0319(7) Uani 1.00 1 d . . .
C(34) C 0.1592(4) 0.3024(2) 0.7371(2) 0.0315(8) Uani 1.00 1 d . . .
C(35) C 0.1845(3) 0.2704(2) 0.7992(2) 0.0322(8) Uani 1.00 1 d . . .
C(36) C 0.2372(4) 0.1930(2) 0.8078(1) 0.0261(8) Uani 1.00 1 d . . .
H(1) H 0.3139 -0.0916 0.9984 0.0305 Uiso 1.00 1 calc . . .
H(2) H 0.1375 -0.0172 1.0458 0.0369 Uiso 1.00 1 calc . . .
H(3) H -0.0829 -0.0777 1.0665 0.0400 Uiso 1.00 1 calc . . .
H(4) H -0.1320 -0.2129 1.0381 0.0402 Uiso 1.00 1 calc . . .
H(5) H 0.0435 -0.2878 0.9908 0.0346 Uiso 1.00 1 calc . . .
H(6) H 0.0677 -0.1755 0.8825 0.0294 Uiso 1.00 1 calc . . .
H(7) H -0.0008 -0.1857 0.7701 0.0380 Uiso 1.00 1 calc . . .
H(8) H 0.1393 -0.2621 0.7084 0.0418 Uiso 1.00 1 calc . . .
H(9) H 0.3551 -0.3288 0.7591 0.0432 Uiso 1.00 1 calc . . .
H(10) H 0.4232 -0.3212 0.8711 0.0342 Uiso 1.00 1 calc . . .
H(11) H 0.5081 0.0817 0.6862 0.0292 Uiso 1.00 1 calc . . .
H(12) H 0.5920 0.0174 0.5976 0.0357 Uiso 1.00 1 calc . . .
H(13) H 0.4937 -0.1071 0.5618 0.0379 Uiso 1.00 1 calc . . .
H(14) H 0.3084 -0.1681 0.6113 0.0368 Uiso 1.00 1 calc . . .
H(15) H 0.2174 -0.1042 0.6979 0.0313 Uiso 1.00 1 calc . . .
H(16) H 0.5178 0.1328 0.8527 0.0284 Uiso 1.00 1 calc . . .
H(17) H 0.6876 0.0966 0.9447 0.0350 Uiso 1.00 1 calc . . .
H(18) H 0.6973 -0.0358 0.9823 0.0336 Uiso 1.00 1 calc . . .
H(19) H 0.5428 -0.1345 0.9275 0.0320 Uiso 1.00 1 calc . . .
H(20) H 0.3725 -0.0998 0.8356 0.0274 Uiso 1.00 1 calc . . .
H(21) H 0.0241 0.0031 0.6849 0.0333 Uiso 1.00 1 calc . . .
H(22) H -0.2203 -0.0240 0.7043 0.0400 Uiso 1.00 1 calc . . .
H(23) H -0.2717 -0.0344 0.8102 0.0379 Uiso 1.00 1 calc . . .
H(24) H -0.0829 -0.0192 0.8976 0.0336 Uiso 1.00 1 calc . . .
H(25) H 0.1639 0.0056 0.8803 0.0285 Uiso 1.00 1 calc . . .
H(26) H 0.2667 0.1500 0.6572 0.0317 Uiso 1.00 1 calc . . .
H(27) H 0.1746 0.2819 0.6426 0.0383 Uiso 1.00 1 calc . . .
H(28) H 0.1192 0.3561 0.7304 0.0378 Uiso 1.00 1 calc . . .
H(29) H 0.1654 0.3021 0.8358 0.0387 Uiso 1.00 1 calc . . .
H(30) H 0.2540 0.1700 0.8507 0.0313 Uiso 1.00 1 calc . . .

loop_
_atom_site_aniso_label
_atom_site_aniso_U_11
_atom_site_aniso_U_22
_atom_site_aniso_U_33
_atom_site_aniso_U_12
_atom_site_aniso_U_13
_atom_site_aniso_U_23
Mo(1) 0.0218(1) 0.02135(9) 0.01544(10) 0.0032(1) 0.00233(7) 0.00028(10)
S(1) 0.0353(4) 0.0307(4) 0.0240(4) 0.0037(3) -0.0043(3) -0.0064(3)
S(2) 0.0392(4) 0.0343(4) 0.0361(4) 0.0014(3) 0.0072(3) 0.0158(3)
S(3) 0.0329(4) 0.0512(5) 0.0238(4) 0.0150(3) 0.0057(3) -0.0065(3)
P(1) 0.0180(3) 0.0163(3) 0.0175(3) -0.0011(2) 0.0036(3) 0.0002(2)
N(1) 0.025(1) 0.020(1) 0.017(1) 0.0001(8) 0.0038(9) -0.0014(8)
C(1) 0.023(1) 0.026(1) 0.016(1) 0.0050(9) 0.0010(10) 0.0026(9)
C(2) 0.027(1) 0.027(1) 0.022(1) -0.001(1) 0.002(1) -0.002(1)
C(3) 0.033(1) 0.029(1) 0.028(2) 0.008(1) -0.001(1) -0.006(1)
C(4) 0.033(1) 0.041(1) 0.027(2) 0.017(1) 0.006(1) 0.001(1)
C(5) 0.024(1) 0.041(1) 0.038(2) 0.005(1) 0.013(1) 0.007(1)
C(6) 0.027(1) 0.029(1) 0.032(2) 0.000(1) 0.009(1) 0.004(1)
C(7) 0.026(1) 0.020(1) 0.019(1) -0.0053(9) 0.002(1) 0.0015(10)
C(8) 0.027(1) 0.023(1) 0.024(1) -0.002(1) 0.001(1) 0.008(1)
C(9) 0.034(2) 0.029(1) 0.029(1) -0.008(1) -0.005(1) 0.009(1)
C(10) 0.044(2) 0.038(2) 0.020(2) -0.010(1) -0.004(1) 0.002(1)
C(11) 0.040(2) 0.044(2) 0.025(1) 0.000(1) 0.006(1) -0.007(1)
C(12) 0.028(1) 0.033(1) 0.024(1) 0.002(1) 0.003(1) -0.003(1)
C(13) 0.019(1) 0.020(1) 0.017(1) 0.0051(9) 0.0005(9) -0.0006(9)
C(14) 0.025(1) 0.025(1) 0.024(1) -0.001(1) 0.007(1) 0.000(1)
C(15) 0.031(2) 0.033(1) 0.027(1) 0.006(1) 0.012(1) 0.004(1)
C(16) 0.035(2) 0.036(1) 0.023(2) 0.010(1) 0.004(1) -0.007(1)
C(17) 0.033(1) 0.028(1) 0.030(2) 0.004(1) -0.001(1) -0.011(1)
C(18) 0.025(1) 0.025(1) 0.029(1) 0.000(1) 0.004(1) -0.003(1)
C(19) 0.017(1) 0.021(1) 0.019(1) -0.0030(9) 0.0072(9) -0.0015(9)
C(20) 0.027(1) 0.016(1) 0.028(1) -0.0017(9) 0.004(1) 0.001(1)
C(21) 0.024(1) 0.034(1) 0.029(2) -0.003(1) 0.000(1) -0.008(1)
C(22) 0.024(1) 0.039(1) 0.021(1) 0.006(1) 0.004(1) 0.002(1)
C(23) 0.024(1) 0.029(1) 0.028(1) 0.003(1) 0.007(1) 0.009(1)
C(24) 0.022(1) 0.021(1) 0.027(1) -0.0022(10) 0.009(1) 0.001(1)
C(25) 0.018(1) 0.017(1) 0.024(1) -0.0021(9) 0.0039(10) 0.000(1)
C(26) 0.024(1) 0.033(1) 0.026(1) -0.002(1) 0.005(1) -0.002(1)
C(27) 0.020(1) 0.039(2) 0.039(2) -0.002(1) 0.000(1) -0.005(1)
C(28) 0.020(1) 0.031(1) 0.046(2) -0.004(1) 0.013(1) -0.007(1)
C(29) 0.025(1) 0.029(1) 0.033(2) 0.000(1) 0.015(1) -0.003(1)
C(30) 0.023(1) 0.022(1) 0.027(1) 0.0010(10) 0.005(1) 0.000(1)
C(31) 0.015(1) 0.019(1) 0.020(1) 0.0003(9) 0.0036(10) -0.0001(9)
C(32) 0.033(2) 0.024(1) 0.022(1) 0.002(1) 0.003(1) 0.002(1)
C(33) 0.038(2) 0.025(1) 0.030(2) 0.000(1) -0.004(1) 0.006(1)
C(34) 0.030(2) 0.024(1) 0.039(2) 0.004(1) -0.002(1) 0.003(1)
C(35) 0.034(2) 0.028(1) 0.036(2) 0.004(1) 0.010(1) -0.007(1)
C(36) 0.032(2) 0.026(1) 0.021(2) 0.001(1) 0.006(1) 0.002(1)

loop_
_atom_type_symbol
_atom_type_description
_atom_type_scat_dispersion_real
_atom_type_scat_dispersion_imag
_atom_type_scat_source
C C 0.003 0.002
;International Tables for Crystallography
(1992, Vol. C, Tables 4.2.6.8 and 6.1.1.1)
;
H H 0.000 0.000
;International Tables for Crystallography
(1992, Vol. C, Table 6.1.1.2)
;
Mo Mo -1.683 0.686
;International Tables for Crystallography
(1992, Vol. C, Tables 4.2.6.8 and 6.1.1.1)
;
N N 0.006 0.003
;International Tables for Crystallography
(1992, Vol. C, Tables 4.2.6.8 and 6.1.1.1)
;
P P 0.102 0.094
;International Tables for Crystallography
(1992, Vol. C, Tables 4.2.6.8 and 6.1.1.1)
;
S S 0.125 0.123
;International Tables for Crystallography
(1992, Vol. C, Tables 4.2.6.8 and 6.1.1.1)
;

loop_
_geom_angle_atom_site_label_1
_geom_angle_atom_site_label_2
_geom_angle_atom_site_label_3
_geom_angle
_geom_angle_site_symmetry_1
_geom_angle_site_symmetry_2
_geom_angle_site_symmetry_3
_geom_angle_publ_flag
S(1) Mo(1) S(2) 110.46(3) . . . yes
S(1) Mo(1) S(3) 107.13(4) . . . yes
S(1) Mo(1) N(1) 108.73(7) . . . yes
S(2) Mo(1) S(3) 108.57(4) . . . yes
S(2) Mo(1) N(1) 109.50(7) . . . yes
S(3) Mo(1) N(1) 112.43(7) . . . yes
C(13) P(1) C(19) 108.9(1) . . . yes
C(13) P(1) C(25) 111.1(1) . . . yes
C(13) P(1) C(31) 111.9(1) . . . yes
C(19) P(1) C(25) 108.4(1) . . . yes
C(19) P(1) C(31) 112.5(1) . . . yes
C(25) P(1) C(31) 103.9(1) . . . yes
Mo(1) N(1) C(1) 112.4(2) . . . yes
Mo(1) N(1) C(7) 133.1(2) . . . yes
C(1) N(1) C(7) 114.4(2) . . . yes
N(1) C(1) C(2) 120.5(3) . . . yes
N(1) C(1) C(6) 119.9(2) . . . yes
C(2) C(1) C(6) 119.5(3) . . . yes
C(1) C(2) C(3) 119.9(3) . . . yes
C(2) C(3) C(4) 120.3(3) . . . yes
C(3) C(4) C(5) 120.1(3) . . . yes
C(4) C(5) C(6) 119.8(3) . . . yes
C(1) C(6) C(5) 120.4(3) . . . yes
N(1) C(7) C(8) 121.2(3) . . . yes
N(1) C(7) C(12) 121.4(2) . . . yes
C(8) C(7) C(12) 117.4(3) . . . yes
C(7) C(8) C(9) 120.7(3) . . . yes
C(8) C(9) C(10) 120.9(3) . . . yes
C(9) C(10) C(11) 119.3(3) . . . yes
C(10) C(11) C(12) 120.2(3) . . . yes
C(7) C(12) C(11) 121.5(3) . . . yes
P(1) C(13) C(14) 118.5(2) . . . yes
P(1) C(13) C(18) 120.7(2) . . . yes
C(14) C(13) C(18) 120.6(3) . . . yes
C(13) C(14) C(15) 118.8(3) . . . yes
C(14) C(15) C(16) 120.2(3) . . . yes
C(15) C(16) C(17) 120.8(3) . . . yes
C(16) C(17) C(18) 120.2(3) . . . yes
C(13) C(18) C(17) 119.4(3) . . . yes
P(1) C(19) C(20) 122.2(2) . . . yes
P(1) C(19) C(24) 117.3(2) . . . yes
C(20) C(19) C(24) 120.5(2) . . . yes
C(19) C(20) C(21) 119.1(2) . . . yes
C(20) C(21) C(22) 120.3(3) . . . yes
C(21) C(22) C(23) 120.5(3) . . . yes
C(22) C(23) C(24) 119.9(3) . . . yes
C(19) C(24) C(23) 119.6(3) . . . yes
P(1) C(25) C(26) 119.2(2) . . . yes
P(1) C(25) C(30) 119.4(2) . . . yes
C(26) C(25) C(30) 120.5(3) . . . yes
C(25) C(26) C(27) 118.9(3) . . . yes
C(26) C(27) C(28) 120.3(3) . . . yes
C(27) C(28) C(29) 120.7(3) . . . yes
C(28) C(29) C(30) 120.3(3) . . . yes
C(25) C(30) C(29) 119.2(3) . . . yes
P(1) C(31) C(32) 121.1(2) . . . yes
P(1) C(31) C(36) 117.6(2) . . . yes
C(32) C(31) C(36) 120.1(2) . . . yes
C(31) C(32) C(33) 119.0(3) . . . yes
C(32) C(33) C(34) 120.7(3) . . . yes
C(33) C(34) C(35) 120.5(3) . . . yes
C(34) C(35) C(36) 119.1(3) . . . yes
C(31) C(36) C(35) 120.6(3) . . . yes

loop_
_geom_bond_atom_site_label_1
_geom_bond_atom_site_label_2
_geom_bond_distance
_geom_bond_site_symmetry_1
_geom_bond_site_symmetry_2
_geom_bond_publ_flag
Mo(1) S(1) 2.1518(7) . . yes
Mo(1) S(2) 2.1614(8) . . yes
Mo(1) S(3) 2.1433(8) . . yes
Mo(1) N(1) 2.004(2) . . yes
P(1) C(13) 1.793(3) . . yes
P(1) C(19) 1.792(3) . . yes
P(1) C(25) 1.789(3) . . yes
P(1) C(31) 1.792(3) . . yes
N(1) C(1) 1.450(4) . . yes
N(1) C(7) 1.423(3) . . yes
C(1) C(2) 1.395(4) . . yes
C(1) C(6) 1.390(4) . . yes
C(2) C(3) 1.398(4) . . yes
C(3) C(4) 1.376(5) . . yes
C(4) C(5) 1.392(4) . . yes
C(5) C(6) 1.392(4) . . yes
C(7) C(8) 1.404(4) . . yes
C(7) C(12) 1.394(4) . . yes
C(8) C(9) 1.396(4) . . yes
C(9) C(10) 1.363(5) . . yes
C(10) C(11) 1.395(5) . . yes
C(11) C(12) 1.385(4) . . yes
C(13) C(14) 1.404(4) . . yes
C(13) C(18) 1.393(4) . . yes
C(14) C(15) 1.394(4) . . yes
C(15) C(16) 1.381(4) . . yes
C(16) C(17) 1.380(5) . . yes
C(17) C(18) 1.389(4) . . yes
C(19) C(20) 1.396(3) . . yes
C(19) C(24) 1.398(4) . . yes
C(20) C(21) 1.390(4) . . yes
C(21) C(22) 1.384(4) . . yes
C(22) C(23) 1.387(4) . . yes
C(23) C(24) 1.386(4) . . yes
C(25) C(26) 1.399(4) . . yes
C(25) C(30) 1.395(4) . . yes
C(26) C(27) 1.388(4) . . yes
C(27) C(28) 1.382(5) . . yes
C(28) C(29) 1.370(4) . . yes
C(29) C(30) 1.391(4) . . yes
C(31) C(32) 1.397(4) . . yes
C(31) C(36) 1.389(4) . . yes
C(32) C(33) 1.390(4) . . yes
C(33) C(34) 1.375(5) . . yes
C(34) C(35) 1.396(5) . . yes
C(35) C(36) 1.383(4) . . yes

loop_
_geom_contact_atom_site_label_1
_geom_contact_atom_site_label_2
_geom_contact_distance
_geom_contact_site_symmetry_1
_geom_contact_site_symmetry_2
_geom_contact_publ_flag
S(1) C(15) 3.545(3) . 2_555 ?
S(1) C(14) 3.550(3) . 2_555 ?
C(7) C(20) 3.586(4) . 3_445 ?
C(7) C(21) 3.592(4) . 3_445 ?
C(8) C(30) 3.497(4) . . ?
C(27) C(34) 3.515(4) . 3_445 ?
C(28) C(34) 3.479(4) . 3_445 ?

loop_
_geom_torsion_atom_site_label_1
_geom_torsion_atom_site_label_2
_geom_torsion_atom_site_label_3
_geom_torsion_atom_site_label_4
_geom_torsion
_geom_torsion_site_symmetry_1
_geom_torsion_site_symmetry_2
_geom_torsion_site_symmetry_3
_geom_torsion_site_symmetry_4
_geom_torsion_publ_flag
Mo(1) N(1) C(1) C(2) 85.1(3) . . . . yes
Mo(1) N(1) C(1) C(6) -97.8(2) . . . . yes
Mo(1) N(1) C(7) C(8) 179.0(2) . . . . yes
Mo(1) N(1) C(7) C(12) -1.6(4) . . . . yes
S(1) Mo(1) N(1) C(1) -53.0(2) . . . . yes
S(1) Mo(1) N(1) C(7) 132.3(2) . . . . yes
S(2) Mo(1) N(1) C(1) 67.8(2) . . . . yes
S(2) Mo(1) N(1) C(7) -106.9(2) . . . . yes
S(3) Mo(1) N(1) C(1) -171.4(2) . . . . yes
S(3) Mo(1) N(1) C(7) 13.9(3) . . . . yes
P(1) C(13) C(14) C(15) 177.1(2) . . . . yes
P(1) C(13) C(18) C(17) -176.1(2) . . . . yes
P(1) C(19) C(20) C(21) -179.9(2) . . . . yes
P(1) C(19) C(24) C(23) -179.9(2) . . . . yes
P(1) C(25) C(26) C(27) -169.8(2) . . . . yes
P(1) C(25) C(30) C(29) 169.2(2) . . . . yes
P(1) C(31) C(32) C(33) 165.6(2) . . . . yes
P(1) C(31) C(36) C(35) -166.5(2) . . . . yes
N(1) C(1) C(2) C(3) 176.3(2) . . . . yes
N(1) C(1) C(6) C(5) -176.3(3) . . . . yes
N(1) C(7) C(8) C(9) 179.6(2) . . . . yes
N(1) C(7) C(12) C(11) -179.0(3) . . . . yes
C(1) N(1) C(7) C(8) 4.4(4) . . . . yes
C(1) N(1) C(7) C(12) -176.2(2) . . . . yes
C(1) C(2) C(3) C(4) 0.6(4) . . . . yes
C(1) C(6) C(5) C(4) -0.7(5) . . . . yes
C(2) C(1) N(1) C(7) -99.2(3) . . . . yes
C(2) C(1) C(6) C(5) 0.9(4) . . . . yes
C(2) C(3) C(4) C(5) -0.5(5) . . . . yes
C(3) C(2) C(1) C(6) -0.8(4) . . . . yes
C(3) C(4) C(5) C(6) 0.5(5) . . . . yes
C(6) C(1) N(1) C(7) 78.0(3) . . . . yes
C(7) C(8) C(9) C(10) -0.1(4) . . . . yes
C(7) C(12) C(11) C(10) -0.9(5) . . . . yes
C(8) C(7) C(12) C(11) 0.4(4) . . . . yes
C(8) C(9) C(10) C(11) -0.4(5) . . . . yes
C(9) C(8) C(7) C(12) 0.1(4) . . . . yes
C(9) C(10) C(11) C(12) 0.9(5) . . . . yes
C(13) P(1) C(19) C(20) 110.1(2) . . . . yes
C(13) P(1) C(19) C(24) -67.3(2) . . . . yes
C(13) P(1) C(25) C(26) -44.3(3) . . . . yes
C(13) P(1) C(25) C(30) 146.2(2) . . . . yes
C(13) P(1) C(31) C(32) 19.7(3) . . . . yes
C(13) P(1) C(31) C(36) -173.1(2) . . . . yes
C(13) C(14) C(15) C(16) -1.8(4) . . . . yes
C(13) C(18) C(17) C(16) 0.0(4) . . . . yes
C(14) C(13) P(1) C(19) -78.6(2) . . . . yes
C(14) C(13) P(1) C(25) 162.1(2) . . . . yes
C(14) C(13) P(1) C(31) 46.5(2) . . . . yes
C(14) C(13) C(18) C(17) -1.4(4) . . . . yes
C(14) C(15) C(16) C(17) 0.5(4) . . . . yes
C(15) C(14) C(13) C(18) 2.3(4) . . . . yes
C(15) C(16) C(17) C(18) 0.4(4) . . . . yes
C(18) C(13) P(1) C(19) 96.2(2) . . . . yes
C(18) C(13) P(1) C(25) -23.1(2) . . . . yes
C(18) C(13) P(1) C(31) -138.7(2) . . . . yes
C(19) P(1) C(25) C(26) -163.9(2) . . . . yes
C(19) P(1) C(25) C(30) 26.6(3) . . . . yes
C(19) P(1) C(31) C(32) 142.6(2) . . . . yes
C(19) P(1) C(31) C(36) -50.1(3) . . . . yes
C(19) C(20) C(21) C(22) 0.8(5) . . . . yes
C(19) C(24) C(23) C(22) -0.8(4) . . . . yes
C(20) C(19) P(1) C(25) -128.9(2) . . . . yes
C(20) C(19) P(1) C(31) -14.5(3) . . . . yes
C(20) C(19) C(24) C(23) 2.6(4) . . . . yes
C(20) C(21) C(22) C(23) 1.0(5) . . . . yes
C(21) C(20) C(19) C(24) -2.6(4) . . . . yes
C(21) C(22) C(23) C(24) -1.0(5) . . . . yes
C(24) C(19) P(1) C(25) 53.7(2) . . . . yes
C(24) C(19) P(1) C(31) 168.0(2) . . . . yes
C(25) P(1) C(31) C(32) -100.3(2) . . . . yes
C(25) P(1) C(31) C(36) 66.9(2) . . . . yes
C(25) C(26) C(27) C(28) 0.7(5) . . . . yes
C(25) C(30) C(29) C(28) 0.6(4) . . . . yes
C(26) C(25) P(1) C(31) 76.2(2) . . . . yes
C(26) C(25) C(30) C(29) -0.1(4) . . . . yes
C(26) C(27) C(28) C(29) -0.2(5) . . . . yes
C(27) C(26) C(25) C(30) -0.5(4) . . . . yes
C(27) C(28) C(29) C(30) -0.4(5) . . . . yes
C(30) C(25) P(1) C(31) -93.3(2) . . . . yes
C(31) C(32) C(33) C(34) 0.2(5) . . . . yes
C(31) C(36) C(35) C(34) 0.8(5) . . . . yes
C(32) C(31) C(36) C(35) 0.9(4) . . . . yes
C(32) C(33) C(34) C(35) 1.5(5) . . . . yes
C(33) C(32) C(31) C(36) -1.4(4) . . . . yes
C(33) C(34) C(35) C(36) -2.0(5) . . . . yes
C(33) C(34) C(35) C(36) -2.0(5) . . . . yes

loop_
_cod_related_entry_id
_cod_related_entry_database
_cod_related_entry_code
1 ChemSpider 30660786
